data_7033937
loop_
_publ_author_name
'Miyamoto, Yasuhiro'
'Takamizawa, Satoshi'

_publ_section_title
;
 Deformation twinning of ferrocene crystals assisted by the rotational
 mobility of cyclopentadienyl rings.
;
_journal_issue 12
_journal_name_full 'Dalton transactions (Cambridge, England : 2003)'
_journal_page_first 5688
_journal_page_last 5691
_journal_paper_doi 10.1039/c4dt03922j
_journal_volume 44
_journal_year 2015
_chemical_formula_sum 'C10 H10 Fe0.89 Ru0.11'
_chemical_formula_weight 191.01
_chemical_name_systematic
; 
 ? 
;
_space_group_IT_number 14
_symmetry_cell_setting monoclinic
_symmetry_space_group_name_Hall '-P 2yn'
_symmetry_space_group_name_H-M 'P 1 21/n 1'
_atom_sites_solution_hydrogens geom
_atom_sites_solution_primary direct
_atom_sites_solution_secondary difmap
_audit_creation_method SHELXL-97
_audit_update_record
;
2015-01-31 deposited with the CCDC.
2015-02-09 downloaded from the CCDC.
;
_cell_angle_alpha 90.00
_cell_angle_beta 92.908(18)
_cell_angle_gamma 90.00
_cell_formula_units_Z 2
_cell_length_a 5.942(4)
_cell_length_b 7.696(6)
_cell_length_c 9.122(7)
_cell_measurement_temperature 298(2)
_cell_measurement_theta_max 40.242
_cell_measurement_theta_min 6.923
_cell_volume 416.6(5)
_computing_cell_refinement 'Bruker SMART'
_computing_data_collection 'Bruker SMART'
_computing_data_reduction 'Bruker SAINT'
_computing_molecular_graphics 'Bruker SHELXTL'
_computing_publication_material 'Bruker SHELXTL'
_computing_structure_refinement 'SHELXL-97 (Sheldrick, 1997)'
_computing_structure_solution 'SHELXS-97 (Sheldrick, 1990)'
_diffrn_ambient_temperature 298(2)
_diffrn_detector_area_resol_mean 8.366
_diffrn_measured_fraction_theta_full 0.967
_diffrn_measured_fraction_theta_max 0.967
_diffrn_measurement_device_type 'CCD area detector'
_diffrn_measurement_method 'phi and omega scans'
_diffrn_radiation_monochromator graphite
_diffrn_radiation_source 'fine-focus sealed tube'
_diffrn_radiation_type MoK\a
_diffrn_radiation_wavelength 0.71073
_diffrn_reflns_av_R_equivalents 0.0846
_diffrn_reflns_limit_h_max 8
_diffrn_reflns_limit_h_min -7
_diffrn_reflns_limit_k_max 10
_diffrn_reflns_limit_k_min -10
_diffrn_reflns_limit_l_max 12
_diffrn_reflns_limit_l_min -9
_diffrn_reflns_number 2923
_diffrn_reflns_theta_full 28.83
_diffrn_reflns_theta_max 28.83
_diffrn_reflns_theta_min 4.00
_exptl_absorpt_coefficient_mu 1.742
_exptl_absorpt_correction_T_max 0.9013
_exptl_absorpt_correction_T_min 0.7186
_exptl_absorpt_correction_type empirical
_exptl_absorpt_process_details
;
SADABS; sheldrick, 1996
;
_exptl_crystal_colour yellow
_exptl_crystal_density_diffrn 1.523
_exptl_crystal_density_method 'not measured'
_exptl_crystal_description plate
_exptl_crystal_F_000 210
_exptl_crystal_size_max 0.20
_exptl_crystal_size_mid 0.06
_exptl_crystal_size_min 0.06
_refine_diff_density_max 0.459
_refine_diff_density_min -0.674
_refine_diff_density_rms 0.096
_refine_ls_extinction_method none
_refine_ls_goodness_of_fit_ref 0.836
_refine_ls_hydrogen_treatment constr
_refine_ls_matrix_type full
_refine_ls_number_parameters 104
_refine_ls_number_reflns 1056
_refine_ls_number_restraints 146
_refine_ls_restrained_S_all 0.794
_refine_ls_R_factor_all 0.1498
_refine_ls_R_factor_gt 0.0533
_refine_ls_shift/su_max 00.0
_refine_ls_shift/su_mean 0.000
_refine_ls_structure_factor_coef Fsqd
_refine_ls_weighting_details 'calc w=1/[\s^2^(Fo^2^)+(0.0768P)^2^+0.0000P] where P=(Fo^2^+2Fc^2^)/3'
_refine_ls_weighting_scheme calc
_refine_ls_wR_factor_gt 0.1194
_refine_ls_wR_factor_ref 0.1598
_reflns_number_gt 389
_reflns_number_total 1056
_reflns_threshold_expression >2sigma(I)
_cod_data_source_file c4dt03922j2.cif
_cod_data_source_block ferrocene_ruthenocene_mix
_cod_depositor_comments
;
The following automatic conversions were performed:

'_symmetry_cell_setting' value 'Monoclinic' changed to 'monoclinic'
according to
/usr/data/users/saulius/crontab/automatic-downloads/rss-feeds/RSC/lib/dictionaries/cif_core.dic
dictionary named 'cif_core.dic' version 2.4.2 from 2011-04-26.

Automatic conversion script
Id: cif_fix_values 3008 2015-01-20 13:52:24Z robertas 

 Adding full bibliography for 7033930--7033937.cif.
;
_cod_original_sg_symbol_H-M P2(1)/n
_cod_database_code 7033937
_diffrn_reflns_av_uneti/neti' 0.1201

loop_
_symmetry_equiv_pos_as_xyz
'x, y, z'
'-x+1/2, y+1/2, -z+1/2'
'-x, -y, -z'
'x-1/2, -y-1/2, z-1/2'

loop_
_atom_site_label
_atom_site_type_symbol
_atom_site_fract_x
_atom_site_fract_y
_atom_site_fract_z
_atom_site_U_iso_or_equiv
_atom_site_adp_type
_atom_site_occupancy
_atom_site_symmetry_multiplicity
_atom_site_calc_flag
_atom_site_refinement_flags
_atom_site_disorder_assembly
_atom_site_disorder_group
C1 C -0.078(5) 0.368(3) 0.691(3) 0.072(3) Uani 0.334(12) 1 d PDU A 1
H1 H -0.1968 0.3897 0.7512 0.087 Uiso 0.334(12) 1 calc PR A 1
C2 C 0.141(5) 0.446(3) 0.705(3) 0.073(3) Uani 0.334(12) 1 d PDU A 1
H2 H 0.1920 0.5283 0.7731 0.087 Uiso 0.334(12) 1 calc PR A 1
C3 C 0.264(4) 0.368(3) 0.591(3) 0.074(3) Uani 0.334(12) 1 d PDU A 1
H3 H 0.4132 0.3950 0.5741 0.089 Uiso 0.334(12) 1 calc PR A 1
C4 C 0.134(4) 0.243(4) 0.506(3) 0.075(3) Uani 0.334(12) 1 d PDU A 1
H4 H 0.1787 0.1738 0.4299 0.090 Uiso 0.334(12) 1 calc PR A 1
C5 C -0.083(4) 0.252(3) 0.568(3) 0.071(3) Uani 0.334(12) 1 d PDU A 1
H5 H -0.2098 0.1914 0.5328 0.085 Uiso 0.334(12) 1 calc PR A 1
C6 C 0.042(2) 0.2375(18) 0.5297(14) 0.078(3) Uani 0.666(12) 1 d PDU A 2
H6 H -0.0037 0.1540 0.4608 0.093 Uiso 0.666(12) 1 calc PR A 2
C7 C -0.092(2) 0.3026(16) 0.6404(15) 0.077(3) Uani 0.666(12) 1 d PDU A 2
H7 H -0.2397 0.2708 0.6576 0.093 Uiso 0.666(12) 1 calc PR A 2
C8 C 0.259(2) 0.3177(15) 0.5382(13) 0.071(2) Uani 0.666(12) 1 d PDU A 2
H8 H 0.3775 0.2975 0.4778 0.086 Uiso 0.666(12) 1 calc PR A 2
C9 C 0.041(2) 0.4257(16) 0.7195(13) 0.072(2) Uani 0.666(12) 1 d PDU A 2
H9 H -0.0038 0.4903 0.7991 0.086 Uiso 0.666(12) 1 calc PR A 2
C10 C 0.2551(19) 0.4345(14) 0.6578(12) 0.066(2) Uani 0.666(12) 1 d PDU A 2
H10 H 0.3738 0.5055 0.6907 0.079 Uiso 0.666(12) 1 calc PR A 2
Fe1 Fe 0.0000 0.5000 0.5000 0.0570(11) Uani 0.89 2 d SPU . .
Ru1 Ru 0.0000 0.5000 0.5000 0.059(5) Uani 0.11 2 d SPU B 3

loop_
_atom_site_aniso_label
_atom_site_aniso_U_11
_atom_site_aniso_U_22
_atom_site_aniso_U_33
_atom_site_aniso_U_23
_atom_site_aniso_U_13
_atom_site_aniso_U_12
C1 0.065(6) 0.079(6) 0.073(6) 0.003(5) 0.003(6) -0.004(6)
C2 0.069(6) 0.077(5) 0.072(6) 0.004(5) -0.004(6) -0.003(6)
C3 0.068(5) 0.079(6) 0.075(6) 0.001(5) -0.002(6) -0.003(6)
C4 0.069(6) 0.079(6) 0.077(6) 0.002(5) 0.004(6) -0.001(6)
C5 0.064(6) 0.076(6) 0.073(6) 0.003(5) 0.004(6) -0.004(6)
C6 0.071(6) 0.079(5) 0.083(5) 0.001(4) -0.010(5) 0.001(5)
C7 0.065(4) 0.082(6) 0.084(6) 0.011(5) -0.001(5) -0.005(5)
C8 0.070(5) 0.076(5) 0.068(5) -0.006(4) -0.006(4) 0.003(4)
C9 0.061(5) 0.081(5) 0.073(4) 0.009(4) 0.004(4) 0.003(5)
C10 0.061(5) 0.074(5) 0.063(5) -0.001(4) 0.001(4) -0.001(4)
Fe1 0.0608(19) 0.0524(19) 0.0572(19) 0.0086(18) -0.0037(18) 0.0031(18)
Ru1 0.064(8) 0.056(8) 0.056(8) 0.008(8) 0.000(8) 0.002(8)

loop_
_atom_type_symbol
_atom_type_description
_atom_type_scat_dispersion_real
_atom_type_scat_dispersion_imag
_atom_type_scat_source
C C 0.0033 0.0016 'International Tables Vol C Tables 4.2.6.8 and 6.1.1.4'
H H 0.0000 0.0000 'International Tables Vol C Tables 4.2.6.8 and 6.1.1.4'
Fe Fe 0.3463 0.8444 'International Tables Vol C Tables 4.2.6.8 and 6.1.1.4'
Ru Ru -1.2594 0.8363 'International Tables Vol C Tables 4.2.6.8 and 6.1.1.4'

loop_
_geom_angle_atom_site_label_1
_geom_angle_atom_site_label_2
_geom_angle_atom_site_label_3
_geom_angle
_geom_angle_site_symmetry_1
_geom_angle_site_symmetry_3
C2 C1 C5 108.1(19) . .
C2 C1 Fe1 68.5(13) . .
C5 C1 Fe1 69.2(12) . .
C1 C2 C3 105.0(19) . .
C1 C2 Fe1 71.1(13) . .
C3 C2 Fe1 68.0(14) . .
C2 C3 C4 113(2) . .
C2 C3 Fe1 70.8(14) . .
C4 C3 Fe1 74.0(15) . .
C5 C4 C3 103(2) . .
C5 C4 Fe1 67.9(13) . .
C3 C4 Fe1 65.6(15) . .
C1 C5 C4 111(2) . .
C1 C5 Fe1 70.5(13) . .
C4 C5 Fe1 72.2(14) . .
C7 C6 C8 110.5(10) . .
C7 C6 Fe1 71.0(7) . .
C8 C6 Fe1 71.6(7) . .
C9 C7 C6 106.3(10) . .
C9 C7 Fe1 70.5(6) . .
C6 C7 Fe1 69.0(7) . .
C10 C8 C6 105.6(9) . .
C10 C8 Fe1 70.3(6) . .
C6 C8 Fe1 68.2(7) . .
C7 C9 C10 108.7(9) . .
C7 C9 Fe1 69.9(6) . .
C10 C9 Fe1 70.7(6) . .
C8 C10 C9 109.0(9) . .
C8 C10 Fe1 70.3(6) . .
C9 C10 Fe1 69.7(6) . .
C3 Fe1 C3 180.000(5) 3_566 .
C3 Fe1 C6 50.3(7) 3_566 3_566
C3 Fe1 C6 129.7(7) . 3_566
C3 Fe1 C6 129.7(7) 3_566 .
C3 Fe1 C6 50.3(7) . .
C6 Fe1 C6 180.0(7) 3_566 .
C3 Fe1 C2 41.2(5) 3_566 3_566
C3 Fe1 C2 138.8(5) . 3_566
C6 Fe1 C2 68.7(7) 3_566 3_566
C6 Fe1 C2 111.3(7) . 3_566
C3 Fe1 C2 138.8(5) 3_566 .
C3 Fe1 C2 41.2(5) . .
C6 Fe1 C2 111.3(7) 3_566 .
C6 Fe1 C2 68.7(7) . .
C2 Fe1 C2 180.000(5) 3_566 .
C3 Fe1 C5 66.7(10) 3_566 3_566
C3 Fe1 C5 113.3(11) . 3_566
C6 Fe1 C5 23.7(5) 3_566 3_566
C6 Fe1 C5 156.3(5) . 3_566
C2 Fe1 C5 68.4(10) 3_566 3_566
C2 Fe1 C5 111.6(10) . 3_566
C3 Fe1 C5 113.3(11) 3_566 .
C3 Fe1 C5 66.7(10) . .
C6 Fe1 C5 156.3(5) 3_566 .
C6 Fe1 C5 23.7(5) . .
C2 Fe1 C5 111.6(10) 3_566 .
C2 Fe1 C5 68.4(10) . .
C5 Fe1 C5 180.000(2) 3_566 .
C3 Fe1 C7 66.5(7) 3_566 3_566
C3 Fe1 C7 113.5(7) . 3_566
C6 Fe1 C7 40.0(3) 3_566 3_566
C6 Fe1 C7 140.0(3) . 3_566
C2 Fe1 C7 53.0(7) 3_566 3_566
C2 Fe1 C7 127.0(7) . 3_566
C5 Fe1 C7 21.4(5) 3_566 3_566
C5 Fe1 C7 158.6(5) . 3_566
C3 Fe1 C7 113.5(7) 3_566 .
C3 Fe1 C7 66.5(7) . .
C6 Fe1 C7 140.0(3) 3_566 .
C6 Fe1 C7 40.0(3) . .
C2 Fe1 C7 127.0(7) 3_566 .
C2 Fe1 C7 53.0(7) . .
C5 Fe1 C7 158.6(5) 3_566 .
C5 Fe1 C7 21.4(5) . .
C7 Fe1 C7 180.0(5) 3_566 .
C3 Fe1 C9 54.1(7) 3_566 3_566
C3 Fe1 C9 125.9(7) . 3_566
C6 Fe1 C9 66.2(5) 3_566 3_566
C6 Fe1 C9 113.8(5) . 3_566
C2 Fe1 C9 17.6(6) 3_566 3_566
C2 Fe1 C9 162.4(6) . 3_566
C5 Fe1 C9 58.6(6) 3_566 3_566
C5 Fe1 C9 121.4(6) . 3_566
C7 Fe1 C9 39.6(3) 3_566 3_566
C7 Fe1 C9 140.4(3) . 3_566
C3 Fe1 C9 125.9(7) 3_566 .
C3 Fe1 C9 54.1(7) . .
C6 Fe1 C9 113.8(5) 3_566 .
C6 Fe1 C9 66.2(5) . .
C2 Fe1 C9 162.4(6) 3_566 .
C2 Fe1 C9 17.6(6) . .
C5 Fe1 C9 121.4(6) 3_566 .
C5 Fe1 C9 58.6(6) . .
C7 Fe1 C9 140.4(3) 3_566 .
C7 Fe1 C9 39.6(3) . .
C9 Fe1 C9 180.000(2) 3_566 .

loop_
_geom_bond_atom_site_label_1
_geom_bond_atom_site_label_2
_geom_bond_distance
_geom_bond_site_symmetry_2
C1 C2 1.431(18) .
C1 C5 1.433(18) .
C1 Fe1 2.09(2) .
C2 C3 1.432(18) .
C2 Fe1 2.05(2) .
C3 C4 1.434(19) .
C3 Fe1 2.02(3) .
C4 C5 1.433(18) .
C4 Fe1 2.13(3) .
C5 Fe1 2.07(2) .
C6 C7 1.412(10) .
C6 C8 1.425(10) .
C6 Fe1 2.052(14) .
C7 C9 1.410(10) .
C7 Fe1 2.078(12) .
C8 C10 1.415(10) .
C8 Fe1 2.098(12) .
C9 C10 1.418(10) .
C9 Fe1 2.085(12) .
C10 Fe1 2.098(10) .
Fe1 C3 2.02(3) 3_566
Fe1 C6 2.052(14) 3_566
Fe1 C2 2.05(2) 3_566
Fe1 C5 2.07(2) 3_566
Fe1 C7 2.078(12) 3_566
Fe1 C9 2.085(12) 3_566
